data_4127813
loop_
_publ_author_name
'Khalil, Abdullah'
'Karothu, Durga Prasad'
'Naumov, Pan\<ce'

_publ_section_title
;
 Direct Quantification of Rapid and Efficient Single-Stroke Actuation by a
 Martensitic Transition in a Thermosalient Crystal.
;
_journal_issue 8
_journal_name_full 'Journal of the American Chemical Society'
_journal_page_first 3371
_journal_page_last 3375
_journal_paper_doi 10.1021/jacs.8b12752
_journal_volume 141
_journal_year 2019
_chemical_formula_moiety 'C17 H10 F6 N2 O2 Pd'
_chemical_formula_sum 'C17 H10 F6 N2 O2 Pd'
_chemical_formula_weight 494.67
_space_group_crystal_system triclinic
_space_group_IT_number 2
_space_group_name_Hall '-P 1'
_space_group_name_H-M_alt 'P -1'
_symmetry_space_group_name_Hall '-P 1'
_symmetry_space_group_name_H-M 'P -1'
_atom_sites_solution_hydrogens geom
_atom_sites_solution_primary iterative
_audit_creation_date 2018-10-17
_audit_creation_method
;
Olex2 1.2
(compiled 2018.05.29 svn.r3508 for OlexSys, GUI svn.r5506)
;
_cell_angle_alpha 86.979(5)
_cell_angle_beta 86.428(5)
_cell_angle_gamma 84.577(5)
_cell_formula_units_Z 4
_cell_length_a 8.437(3)
_cell_length_b 13.211(5)
_cell_length_c 15.740(6)
_cell_measurement_reflns_used 9576
_cell_measurement_temperature 290
_cell_measurement_theta_max 28.589
_cell_measurement_theta_min 2.426
_cell_volume 1741.2(11)
_computing_cell_refinement 'SAINT v8.37A (Bruker, 2015)'
_computing_data_reduction 'SAINT v8.37A (Bruker, 2015)'
_computing_molecular_graphics 'Olex2 (Dolomanov et al., 2009)'
_computing_publication_material 'Olex2 (Dolomanov et al., 2009)'
_computing_structure_refinement 'XL (Sheldrick, 2008)'
_computing_structure_solution 'olex2.solve (Bourhis et al., 2015)'
_diffrn_ambient_temperature 290
_diffrn_detector 'Bruker APEX2 area detector'
_diffrn_detector_area_resol_mean 7.9
_diffrn_detector_type 'CCD area detector'
_diffrn_measured_fraction_theta_full 0.999
_diffrn_measured_fraction_theta_max 0.982
_diffrn_measurement_device 'three-circle diffractometer'
_diffrn_measurement_device_type 'Bruker APEX-II CCD'
_diffrn_measurement_method '\f and \w scans'
_diffrn_radiation_monochromator 'mirror optics'
_diffrn_radiation_probe x-ray
_diffrn_radiation_type MoK\a
_diffrn_radiation_wavelength 0.71073
_diffrn_reflns_av_R_equivalents 0.0264
_diffrn_reflns_av_unetI/netI 0.0214
_diffrn_reflns_Laue_measured_fraction_full 0.999
_diffrn_reflns_Laue_measured_fraction_max 0.982
_diffrn_reflns_limit_h_max 11
_diffrn_reflns_limit_h_min -11
_diffrn_reflns_limit_k_max 17
_diffrn_reflns_limit_k_min -17
_diffrn_reflns_limit_l_max 20
_diffrn_reflns_limit_l_min -21
_diffrn_reflns_number 31621
_diffrn_reflns_point_group_measured_fraction_full 0.999
_diffrn_reflns_point_group_measured_fraction_max 0.982
_diffrn_reflns_theta_full 25.242
_diffrn_reflns_theta_max 28.630
_diffrn_reflns_theta_min 1.298
_diffrn_source 'microfocus sealed X-ray tube'
_diffrn_source_type 'Incoatec I\ms'
_diffrn_standards_number 0
_exptl_absorpt_coefficient_mu 1.143
_exptl_absorpt_correction_T_max 0.7457
_exptl_absorpt_correction_T_min 0.5943
_exptl_absorpt_correction_type multi-scan
_exptl_absorpt_process_details SADABS
_exptl_crystal_colour red
_exptl_crystal_colour_primary red
_exptl_crystal_density_diffrn 1.887
_exptl_crystal_description block
_exptl_crystal_F_000 968
_exptl_crystal_size_max 0.3
_exptl_crystal_size_mid 0.25
_exptl_crystal_size_min 0.2
_refine_diff_density_max 0.846
_refine_diff_density_min -0.520
_refine_diff_density_rms 0.078
_refine_ls_extinction_method none
_refine_ls_goodness_of_fit_ref 1.075
_refine_ls_hydrogen_treatment constr
_refine_ls_matrix_type full
_refine_ls_number_parameters 505
_refine_ls_number_reflns 8782
_refine_ls_number_restraints 0
_refine_ls_restrained_S_all 1.075
_refine_ls_R_factor_all 0.0391
_refine_ls_R_factor_gt 0.0318
_refine_ls_shift/su_max 0.001
_refine_ls_shift/su_mean 0.000
_refine_ls_structure_factor_coef Fsqd
_refine_ls_weighting_details 'w=1/[\s^2^(Fo^2^)+(0.0258P)^2^+2.1511P] where P=(Fo^2^+2Fc^2^)/3'
_refine_ls_weighting_scheme calc
_refine_ls_wR_factor_gt 0.0738
_refine_ls_wR_factor_ref 0.0801
_reflns_Friedel_coverage 0.000
_reflns_number_gt 7482
_reflns_number_total 8782
_reflns_threshold_expression 'I > 2\s(I)'
_cod_data_source_file ja8b12752_si_008.cif
_cod_data_source_block PHA-290K
_cod_database_code 4127813
_shelx_shelxl_version_number 2014/7
_shelx_space_group_comment
;
The symmetry employed for this shelxl refinement is uniquely defined
by the following loop, which should always be used as a source of
symmetry information in preference to the above space-group names.
They are only intended as comments.
;
_olex2_refinement_description
;
1. Fixed Uiso
 At 1.2 times of:
  All C(H) groups
2.a Aromatic/amide H refined with riding coordinates:
 C2(H2), C11(H11), C6(H6), C10(H10), C0BA(H0BA), C8AA(H8AA), C3(H3),
 C4AA(H4AA), C3BA(H3BA), C12(H12), C4BA(H4BA), C6AA(H6AA), C9(H9), C2AA(H2AA),
 C5(H5), C2BA(H2BA), C1BA(H1BA), C7AA(H7AA), C4(H4), C15(H15)
;
_olex2_submission_special_instructions 'No special instructions were received'

loop_
_space_group_symop_operation_xyz
'x, y, z'
'-x, -y, -z'

loop_
_atom_site_label
_atom_site_type_symbol
_atom_site_fract_x
_atom_site_fract_y
_atom_site_fract_z
_atom_site_U_iso_or_equiv
_atom_site_adp_type
_atom_site_occupancy
_atom_site_site_symmetry_order
_atom_site_calc_flag
_atom_site_refinement_flags_posn
Pd2 Pd 0.41625(2) 0.77914(2) 0.30423(2) 0.03615(6) Uani 1 1 d .
Pd1 Pd -0.01269(2) 0.74652(2) 0.26538(2) 0.03743(6) Uani 1 1 d .
C8 C 0.2801(3) 0.78674(19) 0.40880(15) 0.0350(5) Uani 1 1 d .
N3 N 0.3974(3) 0.62990(15) 0.33338(13) 0.0347(4) Uani 1 1 d .
N1 N -0.0405(3) 0.59982(16) 0.29626(14) 0.0380(4) Uani 1 1 d .
O3 O 0.5602(2) 0.77215(14) 0.18804(12) 0.0453(4) Uani 1 1 d .
N2 N -0.1171(3) 0.57653(17) 0.36534(14) 0.0420(5) Uani 1 1 d .
C2 C 0.5520(3) 0.4641(2) 0.33149(19) 0.0444(6) Uani 1 1 d .
H2 H 0.5475 0.4601 0.3907 0.053 Uiso 1 1 calc R
C1 C 0.4798(3) 0.54774(19) 0.28812(17) 0.0388(5) Uani 1 1 d .
C11 C 0.0936(4) 0.7625(2) 0.55947(19) 0.0517(7) Uani 1 1 d .
H11 H 0.0312 0.7560 0.6099 0.062 Uiso 1 1 calc R
N4 N 0.3226(3) 0.60443(16) 0.40237(14) 0.0393(5) Uani 1 1 d .
C7 C 0.2531(3) 0.6896(2) 0.44444(16) 0.0379(5) Uani 1 1 d .
C6 C 0.4859(4) 0.5548(2) 0.20021(19) 0.0554(8) Uani 1 1 d .
H6 H 0.4372 0.6115 0.1715 0.066 Uiso 1 1 calc R
C10 C 0.1201(4) 0.8580(2) 0.52482(19) 0.0513(7) Uani 1 1 d .
H10 H 0.0742 0.9151 0.5523 0.062 Uiso 1 1 calc R
C0BA C -0.2218(4) 0.8449(2) 0.40620(18) 0.0464(6) Uani 1 1 d .
H0BA H -0.2018 0.9090 0.3830 0.056 Uiso 1 1 calc R
C5AA C -0.1850(3) 0.6633(2) 0.40575(16) 0.0398(5) Uani 1 1 d .
C8AA C 0.1833(5) 0.3533(3) 0.2478(3) 0.0702(10) Uani 1 1 d .
H8AA H 0.2357 0.2975 0.2760 0.084 Uiso 1 1 calc R
C3 C 0.6310(4) 0.3862(2) 0.2856(2) 0.0577(8) Uani 1 1 d .
H3 H 0.6794 0.3292 0.3141 0.069 Uiso 1 1 calc R
C4AA C -0.3503(4) 0.7401(3) 0.5163(2) 0.0558(8) Uani 1 1 d .
H4AA H -0.4158 0.7354 0.5658 0.067 Uiso 1 1 calc R
C3BA C -0.2825(4) 0.6532(2) 0.47955(18) 0.0494(7) Uani 1 1 d .
H3BA H -0.3014 0.5893 0.5034 0.059 Uiso 1 1 calc R
C12 C 0.1592(4) 0.6768(2) 0.51956(18) 0.0468(6) Uani 1 1 d .
H12 H 0.1414 0.6121 0.5421 0.056 Uiso 1 1 calc R
C4BA C 0.1776(6) 0.3560(3) 0.1609(3) 0.0785(12) Uani 1 1 d .
H4BA H 0.2266 0.3021 0.1303 0.094 Uiso 1 1 calc R
C3AA C 0.0351(3) 0.51518(19) 0.25071(18) 0.0418(6) Uani 1 1 d .
C6AA C 0.1113(4) 0.4334(2) 0.2937(2) 0.0519(7) Uani 1 1 d .
H6AA H 0.1146 0.4319 0.3528 0.062 Uiso 1 1 calc R
C1AA C -0.1535(3) 0.7580(2) 0.36855(15) 0.0358(5) Uani 1 1 d .
C9 C 0.2135(4) 0.8708(2) 0.45005(18) 0.0448(6) Uani 1 1 d .
H9 H 0.2309 0.9358 0.4280 0.054 Uiso 1 1 calc R
C2AA C 0.0297(4) 0.5187(2) 0.1633(2) 0.0569(8) Uani 1 1 d .
H2AA H -0.0209 0.5750 0.1348 0.068 Uiso 1 1 calc R
C5 C 0.5657(5) 0.4758(3) 0.1555(2) 0.0695(10) Uani 1 1 d .
H5 H 0.5700 0.4793 0.0962 0.083 Uiso 1 1 calc R
C2BA C 0.1002(6) 0.4377(3) 0.1187(2) 0.0738(11) Uani 1 1 d .
H2BA H 0.0952 0.4384 0.0598 0.089 Uiso 1 1 calc R
O2 O 0.0028(2) 0.89853(14) 0.25179(12) 0.0451(4) Uani 1 1 d .
O4 O 0.4309(2) 0.93159(14) 0.30011(13) 0.0464(4) Uani 1 1 d .
O1 O 0.1307(3) 0.72786(15) 0.15204(12) 0.0492(5) Uani 1 1 d .
C9AA C 0.1770(3) 0.7999(2) 0.10542(17) 0.0426(6) Uani 1 1 d .
C5BA C 0.0830(3) 0.9419(2) 0.19293(18) 0.0425(6) Uani 1 1 d .
C16 C 0.5196(3) 0.9795(2) 0.24808(18) 0.0436(6) Uani 1 1 d .
C1BA C 0.1678(4) 0.9022(2) 0.12264(18) 0.0471(6) Uani 1 1 d .
H1BA H 0.2211 0.9460 0.0851 0.057 Uiso 1 1 calc R
C7AA C -0.3216(4) 0.8348(3) 0.4799(2) 0.0549(7) Uani 1 1 d .
H7AA H -0.3698 0.8930 0.5049 0.066 Uiso 1 1 calc R
C4 C 0.6384(5) 0.3928(3) 0.1981(2) 0.0667(9) Uani 1 1 d .
H4 H 0.6929 0.3405 0.1677 0.080 Uiso 1 1 calc R
C14 C 0.6178(3) 0.8466(2) 0.15170(17) 0.0419(6) Uani 1 1 d .
C15 C 0.6080(4) 0.9464(2) 0.1770(2) 0.0496(7) Uani 1 1 d .
H15 H 0.6643 0.9931 0.1441 0.060 Uiso 1 1 calc R
F1 F 0.3678(3) 0.6966(2) 0.02488(14) 0.0898(8) Uani 1 1 d .
F5 F 0.1949(4) 1.09855(17) 0.16238(17) 0.0939(8) Uani 1 1 d .
F3 F 0.2989(3) 0.8412(2) -0.03161(14) 0.0871(7) Uani 1 1 d .
F12 F 0.3985(3) 1.12686(17) 0.31314(17) 0.0913(8) Uani 1 1 d .
F4 F 0.0640(4) 1.08331(17) 0.27903(16) 0.0980(9) Uani 1 1 d .
F7 F 0.8377(3) 0.8761(2) 0.05457(16) 0.0958(9) Uani 1 1 d .
F11 F 0.5454(5) 1.15157(17) 0.20552(18) 0.1270(13) Uani 1 1 d .
F2 F 0.1368(3) 0.7283(2) -0.02297(14) 0.0977(9) Uani 1 1 d .
F8 F 0.7571(5) 0.7312(2) 0.0587(2) 0.1347(14) Uani 1 1 d .
F9 F 0.6234(3) 0.8552(3) 0.00344(14) 0.1190(12) Uani 1 1 d .
C6BA C 0.0708(4) 1.0575(2) 0.1999(2) 0.0590(8) Uani 1 1 d .
F6 F -0.0552(4) 1.0999(2) 0.1650(3) 0.1395(15) Uani 1 1 d .
C0AA C 0.2469(4) 0.7664(3) 0.01845(19) 0.0554(7) Uani 1 1 d .
C17 C 0.5292(5) 1.0895(2) 0.2715(2) 0.0609(9) Uani 1 1 d .
C13 C 0.7088(4) 0.8258(3) 0.0666(2) 0.0571(8) Uani 1 1 d .
F10 F 0.6417(4) 1.0963(2) 0.3210(3) 0.1550(18) Uani 1 1 d .

loop_
_atom_site_aniso_label
_atom_site_aniso_U_11
_atom_site_aniso_U_22
_atom_site_aniso_U_33
_atom_site_aniso_U_23
_atom_site_aniso_U_13
_atom_site_aniso_U_12
Pd2 0.04764(11) 0.02677(9) 0.03313(10) 0.00156(7) 0.00286(8) -0.00371(7)
Pd1 0.05077(12) 0.02879(10) 0.03215(10) 0.00292(7) 0.00067(8) -0.00500(8)
C8 0.0362(12) 0.0372(12) 0.0314(11) 0.0023(9) -0.0022(9) -0.0044(10)
N3 0.0420(11) 0.0275(10) 0.0348(10) 0.0004(8) -0.0027(8) -0.0056(8)
N1 0.0437(11) 0.0303(10) 0.0404(11) 0.0002(8) -0.0030(9) -0.0070(8)
O3 0.0577(11) 0.0328(9) 0.0439(10) -0.0016(8) 0.0097(9) -0.0054(8)
N2 0.0498(13) 0.0350(11) 0.0411(12) 0.0034(9) 0.0012(10) -0.0094(9)
C2 0.0501(15) 0.0362(13) 0.0467(15) -0.0002(11) -0.0030(12) -0.0035(11)
C1 0.0475(14) 0.0288(11) 0.0408(13) -0.0035(10) 0.0010(11) -0.0075(10)
C11 0.0584(17) 0.0561(18) 0.0388(14) 0.0007(12) 0.0096(12) -0.0062(14)
N4 0.0454(12) 0.0342(11) 0.0378(11) 0.0036(9) 0.0021(9) -0.0065(9)
C7 0.0433(13) 0.0361(13) 0.0344(12) 0.0013(10) -0.0032(10) -0.0048(10)
C6 0.088(2) 0.0359(14) 0.0422(15) -0.0007(12) -0.0012(15) -0.0049(14)
C10 0.0564(17) 0.0503(17) 0.0460(15) -0.0084(13) 0.0049(13) -0.0006(13)
C0BA 0.0576(17) 0.0361(14) 0.0448(15) -0.0008(11) -0.0005(12) -0.0034(12)
C5AA 0.0461(14) 0.0389(13) 0.0351(12) 0.0006(10) -0.0036(10) -0.0074(11)
C8AA 0.081(2) 0.0351(16) 0.090(3) 0.0017(16) 0.010(2) 0.0064(15)
C3 0.0633(19) 0.0383(15) 0.070(2) -0.0052(14) -0.0033(16) 0.0055(14)
C4AA 0.0600(18) 0.066(2) 0.0419(15) -0.0051(14) 0.0117(13) -0.0143(15)
C3BA 0.0573(17) 0.0495(16) 0.0417(14) 0.0030(12) 0.0068(12) -0.0151(13)
C12 0.0550(16) 0.0446(15) 0.0403(14) 0.0077(11) 0.0032(12) -0.0108(12)
C4BA 0.108(3) 0.0405(18) 0.085(3) -0.0182(18) 0.023(2) -0.0040(19)
C3AA 0.0493(14) 0.0284(12) 0.0481(15) -0.0027(10) 0.0023(11) -0.0085(10)
C6AA 0.0624(18) 0.0352(14) 0.0564(17) 0.0045(12) 0.0019(14) -0.0033(13)
C1AA 0.0380(12) 0.0375(13) 0.0324(11) 0.0001(9) -0.0018(9) -0.0066(10)
C9 0.0558(16) 0.0328(13) 0.0445(14) -0.0024(11) 0.0039(12) -0.0021(11)
C2AA 0.083(2) 0.0384(15) 0.0502(17) -0.0061(13) -0.0044(15) -0.0073(15)
C5 0.113(3) 0.0492(18) 0.0453(17) -0.0119(14) 0.0128(18) -0.0103(19)
C2BA 0.116(3) 0.0498(19) 0.057(2) -0.0180(16) 0.006(2) -0.013(2)
O2 0.0613(12) 0.0300(9) 0.0429(10) 0.0044(7) 0.0028(9) -0.0063(8)
O4 0.0605(12) 0.0286(9) 0.0482(11) -0.0005(8) 0.0101(9) -0.0041(8)
O1 0.0659(13) 0.0413(11) 0.0396(10) -0.0014(8) 0.0057(9) -0.0062(9)
C9AA 0.0413(13) 0.0521(16) 0.0347(13) 0.0038(11) -0.0035(10) -0.0081(11)
C5BA 0.0485(14) 0.0354(13) 0.0441(14) 0.0070(11) -0.0074(11) -0.0081(11)
C16 0.0528(15) 0.0283(12) 0.0487(15) 0.0026(10) 0.0035(12) -0.0049(11)
C1BA 0.0527(16) 0.0453(15) 0.0431(14) 0.0086(12) 0.0027(12) -0.0127(12)
C7AA 0.0620(19) 0.0532(18) 0.0481(16) -0.0102(13) 0.0080(14) -0.0005(14)
C4 0.087(3) 0.0441(17) 0.067(2) -0.0185(16) 0.0137(19) -0.0022(17)
C14 0.0450(14) 0.0436(14) 0.0362(13) -0.0005(11) 0.0043(10) -0.0049(11)
C15 0.0585(17) 0.0377(14) 0.0516(16) 0.0038(12) 0.0113(13) -0.0113(12)
F1 0.1031(18) 0.0988(19) 0.0581(13) -0.0052(12) 0.0135(12) 0.0292(15)
F5 0.135(2) 0.0543(13) 0.0943(17) -0.0061(12) 0.0352(16) -0.0458(14)
F3 0.1091(18) 0.0948(18) 0.0531(12) 0.0132(11) 0.0255(12) -0.0153(14)
F12 0.120(2) 0.0468(12) 0.1049(19) -0.0238(12) 0.0243(16) -0.0052(12)
F4 0.163(3) 0.0504(12) 0.0801(16) -0.0193(11) 0.0324(16) -0.0262(14)
F7 0.0674(14) 0.142(2) 0.0832(16) -0.0341(16) 0.0297(12) -0.0420(15)
F11 0.241(4) 0.0377(12) 0.0969(19) 0.0041(12) 0.055(2) -0.0336(17)
F2 0.0883(16) 0.157(3) 0.0559(13) -0.0417(15) 0.0039(11) -0.0405(17)
F8 0.207(4) 0.0737(18) 0.108(2) -0.0207(16) 0.093(2) 0.006(2)
F9 0.0821(17) 0.232(4) 0.0433(12) -0.0074(17) -0.0015(11) -0.017(2)
C6BA 0.074(2) 0.0363(15) 0.066(2) 0.0055(14) 0.0004(17) -0.0127(14)
F6 0.132(3) 0.0492(14) 0.240(4) 0.0238(19) -0.084(3) 0.0086(15)
C0AA 0.0589(18) 0.069(2) 0.0380(14) 0.0010(14) 0.0014(13) -0.0076(16)
C17 0.079(2) 0.0341(15) 0.069(2) -0.0058(14) 0.0120(18) -0.0122(15)
C13 0.0565(18) 0.067(2) 0.0468(17) -0.0051(15) 0.0118(14) -0.0110(15)
F10 0.155(3) 0.0638(17) 0.263(5) -0.057(2) -0.119(3) 0.0006(17)

loop_
_atom_type_symbol
_atom_type_description
_atom_type_scat_dispersion_real
_atom_type_scat_dispersion_imag
_atom_type_scat_source
C C 0.0033 0.0016 'International Tables Vol C Tables 4.2.6.8 and 6.1.1.4'
H H 0.0000 0.0000 'International Tables Vol C Tables 4.2.6.8 and 6.1.1.4'
F F 0.0171 0.0103 'International Tables Vol C Tables 4.2.6.8 and 6.1.1.4'
N N 0.0061 0.0033 'International Tables Vol C Tables 4.2.6.8 and 6.1.1.4'
O O 0.0106 0.0060 'International Tables Vol C Tables 4.2.6.8 and 6.1.1.4'
Pd Pd -0.9988 1.0072 'International Tables Vol C Tables 4.2.6.8 and 6.1.1.4'

loop_
_geom_angle_atom_site_label_1
_geom_angle_atom_site_label_2
_geom_angle_atom_site_label_3
_geom_angle
C8 Pd2 N3 79.24(10)
C8 Pd2 O3 178.57(9)
C8 Pd2 O4 91.04(9)
N3 Pd2 O3 101.18(8)
N3 Pd2 O4 168.72(8)
O4 Pd2 O3 88.68(7)
N1 Pd1 O2 171.62(8)
N1 Pd1 O1 98.87(8)
C1AA Pd1 N1 78.74(10)
C1AA Pd1 O2 93.20(9)
C1AA Pd1 O1 176.71(9)
O2 Pd1 O1 89.27(8)
C7 C8 Pd2 111.89(18)
C9 C8 Pd2 129.3(2)
C9 C8 C7 118.8(2)
C1 N3 Pd2 125.16(16)
N4 N3 Pd2 118.84(17)
N4 N3 C1 115.4(2)
N2 N1 Pd1 119.37(17)
N2 N1 C3AA 115.3(2)
C3AA N1 Pd1 124.98(17)
C14 O3 Pd2 123.75(18)
N1 N2 C5AA 111.4(2)
C1 C2 C3 119.1(3)
C2 C1 N3 120.7(2)
C2 C1 C6 121.1(3)
C6 C1 N3 118.3(2)
C12 C11 C10 120.2(3)
N3 N4 C7 111.5(2)
N4 C7 C8 118.4(2)
C12 C7 C8 121.8(2)
C12 C7 N4 119.9(2)
C1 C6 C5 118.9(3)
C11 C10 C9 121.6(3)
C1AA C0BA C7AA 118.8(3)
C3BA C5AA N2 119.9(2)
C3BA C5AA C1AA 122.3(3)
C1AA C5AA N2 117.8(2)
C4BA C8AA C6AA 120.2(3)
C4 C3 C2 120.3(3)
C3BA C4AA C7AA 120.2(3)
C4AA C3BA C5AA 118.3(3)
C11 C12 C7 118.2(3)
C2BA C4BA C8AA 120.4(3)
C6AA C3AA N1 120.4(3)
C6AA C3AA C2AA 121.3(3)
C2AA C3AA N1 118.3(3)
C3AA C6AA C8AA 118.9(3)
C0BA C1AA Pd1 128.7(2)
C0BA C1AA C5AA 118.9(2)
C5AA C1AA Pd1 112.39(19)
C8 C9 C10 119.4(3)
C3AA C2AA C2BA 119.1(3)
C4 C5 C6 120.3(3)
C4BA C2BA C2AA 120.2(4)
C5BA O2 Pd1 124.73(19)
C16 O4 Pd2 125.18(18)
C9AA O1 Pd1 124.00(19)
O1 C9AA C1BA 128.2(3)
O1 C9AA C0AA 112.8(3)
C1BA C9AA C0AA 118.9(3)
O2 C5BA C1BA 130.1(3)
O2 C5BA C6BA 112.4(3)
C1BA C5BA C6BA 117.3(3)
O4 C16 C15 129.5(3)
O4 C16 C17 112.9(3)
C15 C16 C17 117.6(3)
C5BA C1BA C9AA 122.9(3)
C4AA C7AA C0BA 121.5(3)
C5 C4 C3 120.3(3)
O3 C14 C15 128.8(3)
O3 C14 C13 115.1(3)
C15 C14 C13 116.1(3)
C16 C15 C14 123.4(3)
F5 C6BA C5BA 112.4(3)
F4 C6BA C5BA 111.9(3)
F4 C6BA F5 105.9(3)
F6 C6BA C5BA 110.7(3)
F6 C6BA F5 107.5(3)
F6 C6BA F4 108.0(4)
F1 C0AA C9AA 112.2(3)
F1 C0AA F3 106.4(3)
F1 C0AA F2 107.9(3)
F3 C0AA C9AA 113.9(3)
F2 C0AA C9AA 109.9(3)
F2 C0AA F3 106.1(3)
F12 C17 C16 112.2(3)
F11 C17 C16 113.1(3)
F11 C17 F12 104.5(3)
F10 C17 C16 111.4(3)
F10 C17 F12 105.4(4)
F10 C17 F11 109.6(4)
F7 C13 C14 112.8(3)
F8 C13 C14 113.1(3)
F8 C13 F7 106.1(3)
F9 C13 C14 111.4(3)
F9 C13 F7 105.0(3)
F9 C13 F8 108.0(4)

loop_
_geom_bond_atom_site_label_1
_geom_bond_atom_site_label_2
_geom_bond_distance
Pd2 C8 1.949(2)
Pd2 N3 2.019(2)
Pd2 O3 2.132(2)
Pd2 O4 2.027(2)
Pd1 N1 2.005(2)
Pd1 C1AA 1.955(3)
Pd1 O2 2.024(2)
Pd1 O1 2.104(2)
C8 C7 1.406(4)
C8 C9 1.372(4)
N3 C1 1.431(3)
N3 N4 1.268(3)
N1 N2 1.269(3)
N1 C3AA 1.437(3)
O3 C14 1.235(3)
N2 C5AA 1.397(4)
C2 C1 1.379(4)
C2 C3 1.384(4)
C1 C6 1.380(4)
C11 C10 1.380(4)
C11 C12 1.377(4)
N4 C7 1.398(3)
C7 C12 1.393(4)
C6 C5 1.386(5)
C10 C9 1.387(4)
C0BA C1AA 1.380(4)
C0BA C7AA 1.398(4)
C5AA C3BA 1.389(4)
C5AA C1AA 1.396(4)
C8AA C4BA 1.371(6)
C8AA C6AA 1.384(5)
C3 C4 1.372(5)
C4AA C3BA 1.373(5)
C4AA C7AA 1.384(5)
C4BA C2BA 1.370(6)
C3AA C6AA 1.373(4)
C3AA C2AA 1.377(4)
C2AA C2BA 1.379(5)
C5 C4 1.371(5)
O2 C5BA 1.259(3)
O4 C16 1.261(3)
O1 C9AA 1.248(3)
C9AA C1BA 1.387(4)
C9AA C0AA 1.527(4)
C5BA C1BA 1.379(4)
C5BA C6BA 1.530(4)
C16 C15 1.373(4)
C16 C17 1.528(4)
C14 C15 1.391(4)
C14 C13 1.527(4)
F1 C0AA 1.314(4)
F5 C6BA 1.317(4)
F3 C0AA 1.321(4)
F12 C17 1.315(4)
F4 C6BA 1.305(4)
F7 C13 1.326(4)
F11 C17 1.297(4)
F2 C0AA 1.319(4)
F8 C13 1.287(4)
F9 C13 1.287(4)
C6BA F6 1.294(4)
C17 F10 1.278(5)

loop_
_geom_torsion_atom_site_label_1
_geom_torsion_atom_site_label_2
_geom_torsion_atom_site_label_3
_geom_torsion_atom_site_label_4
_geom_torsion
Pd2 C8 C7 N4 -0.4(3)
Pd2 C8 C7 C12 179.9(2)
Pd2 C8 C9 C10 -179.7(2)
Pd2 N3 C1 C2 135.3(2)
Pd2 N3 C1 C6 -44.3(3)
Pd2 N3 N4 C7 4.8(3)
Pd2 O3 C14 C15 2.1(4)
Pd2 O3 C14 C13 -176.6(2)
Pd2 O4 C16 C15 9.7(5)
Pd2 O4 C16 C17 -168.7(2)
Pd1 N1 N2 C5AA 6.0(3)
Pd1 N1 C3AA C6AA 131.6(2)
Pd1 N1 C3AA C2AA -48.0(3)
Pd1 O2 C5BA C1BA 4.9(4)
Pd1 O2 C5BA C6BA 179.98(19)
Pd1 O1 C9AA C1BA 10.8(4)
Pd1 O1 C9AA C0AA -167.19(19)
C8 C7 C12 C11 -0.7(4)
N3 C1 C6 C5 179.8(3)
N3 N4 C7 C8 -2.8(3)
N3 N4 C7 C12 176.9(2)
N1 N2 C5AA C3BA 175.7(3)
N1 N2 C5AA C1AA -3.1(3)
N1 C3AA C6AA C8AA -179.8(3)
N1 C3AA C2AA C2BA -179.3(3)
O3 C14 C15 C16 -4.2(5)
O3 C14 C13 F7 -142.1(3)
O3 C14 C13 F8 -21.7(5)
O3 C14 C13 F9 100.2(4)
N2 N1 C3AA C6AA -41.3(4)
N2 N1 C3AA C2AA 139.1(3)
N2 C5AA C3BA C4AA -178.4(3)
N2 C5AA C1AA Pd1 -1.1(3)
N2 C5AA C1AA C0BA 178.6(2)
C2 C1 C6 C5 0.2(5)
C2 C3 C4 C5 -0.9(6)
C1 N3 N4 C7 176.8(2)
C1 C2 C3 C4 0.5(5)
C1 C6 C5 C4 -0.5(6)
C11 C10 C9 C8 0.7(5)
N4 N3 C1 C2 -36.1(4)
N4 N3 C1 C6 144.3(3)
N4 C7 C12 C11 179.6(3)
C7 C8 C9 C10 -0.8(4)
C6 C5 C4 C3 0.9(6)
C10 C11 C12 C7 0.5(5)
C8AA C4BA C2BA C2AA 1.1(7)
C3 C2 C1 N3 -179.8(3)
C3 C2 C1 C6 -0.2(4)
C3BA C5AA C1AA Pd1 -179.9(2)
C3BA C5AA C1AA C0BA -0.1(4)
C3BA C4AA C7AA C0BA -1.1(5)
C12 C11 C10 C9 -0.5(5)
C4BA C8AA C6AA C3AA -0.2(6)
C3AA N1 N2 C5AA 179.3(2)
C3AA C2AA C2BA C4BA -1.5(6)
C6AA C8AA C4BA C2BA -0.3(7)
C6AA C3AA C2AA C2BA 1.0(5)
C1AA C0BA C7AA C4AA 1.3(5)
C1AA C5AA C3BA C4AA 0.4(4)
C9 C8 C7 N4 -179.5(2)
C9 C8 C7 C12 0.8(4)
C2AA C3AA C6AA C8AA -0.2(5)
O2 C5BA C1BA C9AA 0.1(5)
O2 C5BA C6BA F5 155.3(3)
O2 C5BA C6BA F4 36.2(4)
O2 C5BA C6BA F6 -84.4(4)
O4 C16 C15 C14 -2.4(6)
O4 C16 C17 F12 -29.1(4)
O4 C16 C17 F11 -147.1(3)
O4 C16 C17 F10 88.9(4)
O1 C9AA C1BA C5BA -9.2(5)
O1 C9AA C0AA F1 -58.1(4)
O1 C9AA C0AA F3 -179.1(3)
O1 C9AA C0AA F2 62.0(4)
C1BA C9AA C0AA F1 123.7(3)
C1BA C9AA C0AA F3 2.7(4)
C1BA C9AA C0AA F2 -116.2(3)
C1BA C5BA C6BA F5 -28.9(4)
C1BA C5BA C6BA F4 -148.0(3)
C1BA C5BA C6BA F6 91.3(4)
C7AA C0BA C1AA Pd1 179.0(2)
C7AA C0BA C1AA C5AA -0.7(4)
C7AA C4AA C3BA C5AA 0.2(5)
C15 C16 C17 F12 152.3(3)
C15 C16 C17 F11 34.3(5)
C15 C16 C17 F10 -89.7(4)
C15 C14 C13 F7 39.1(4)
C15 C14 C13 F8 159.5(3)
C15 C14 C13 F9 -78.6(4)
C6BA C5BA C1BA C9AA -174.7(3)
C0AA C9AA C1BA C5BA 168.8(3)
C17 C16 C15 C14 175.9(3)
C13 C14 C15 C16 174.4(3)
